data_7045249
loop_
_publ_author_name
'G\'omez, Margarita'
'Pastor, Antonio'
'\'Alvarez, Eleuterio'
'Olloqui-Sariego, Jos\'e Luis'
'Galindo, Agust\'in'

_publ_section_title
;
 Halide encapsulation by dicarboxylate oxido-vanadium cage complexes.
;
_journal_issue 7
_journal_name_full 'Dalton transactions (Cambridge, England : 2003)'
_journal_page_first 2183
_journal_page_last 2191
_journal_paper_doi 10.1039/c7dt04251e
_journal_volume 47
_journal_year 2018
_chemical_formula_moiety 'C10 H12 F O16 V4, C16 H36 N'
_chemical_formula_sum 'C26 H48 F N O16 V4'
_chemical_formula_weight 853.41
_space_group_crystal_system monoclinic
_space_group_IT_number 14
_space_group_name_Hall '-P 2ybc'
_space_group_name_H-M_alt 'P 1 21/c 1'
_symmetry_space_group_name_Hall '-P 2ybc'
_symmetry_space_group_name_H-M 'P 1 21/c 1'
_atom_sites_solution_hydrogens geom
_audit_creation_method SHELXL-2016/6
_audit_update_record
;
2017-09-07 deposited with the CCDC.
2018-01-09 downloaded from the CCDC.
;
_cell_angle_alpha 90
_cell_angle_beta 90.199(13)
_cell_angle_gamma 90
_cell_formula_units_Z 8
_cell_length_a 23.418(12)
_cell_length_b 13.297(8)
_cell_length_c 23.133(13)
_cell_measurement_reflns_used 9944
_cell_measurement_temperature 193(2)
_cell_measurement_theta_max 28.40
_cell_measurement_theta_min 2.33
_cell_volume 7203(7)
_computing_cell_refinement 'APEX2 Software Suite (Bruker, 2007)'
_computing_data_collection 'APEX2 Software Suite (Bruker, 2007)'
_computing_data_reduction 'APEX2 Software Suite (Bruker, 2007)'
_computing_molecular_graphics 'SHELXTL (Sheldrick, 2008)'
_computing_publication_material 'SHELXTL and publCIF (Westrip, 2010)'
_computing_structure_refinement 'SHELXL-2016/6 (Sheldrick, 2016)'
_computing_structure_solution 'SIR2002 (Burla et al., 2003)'
_diffrn_ambient_temperature 193(2)
_diffrn_detector_area_resol_mean 8.26
_diffrn_measured_fraction_theta_full 0.997
_diffrn_measured_fraction_theta_max 0.997
_diffrn_measurement_device_type
; 
 Bruker-Nonius X8kappa APEX II CCD area detector 
;
_diffrn_measurement_method 'phi and omega scans with narrow frames'
_diffrn_radiation_monochromator graphite
_diffrn_radiation_source 'fine-focus sealed tube'
_diffrn_radiation_type MoK\a
_diffrn_radiation_wavelength 0.71073
_diffrn_reflns_av_R_equivalents 0.0448
_diffrn_reflns_av_unetI/netI 0.0339
_diffrn_reflns_Laue_measured_fraction_full 0.997
_diffrn_reflns_Laue_measured_fraction_max 0.997
_diffrn_reflns_limit_h_max 28
_diffrn_reflns_limit_h_min -28
_diffrn_reflns_limit_k_max 15
_diffrn_reflns_limit_k_min -8
_diffrn_reflns_limit_l_max 27
_diffrn_reflns_limit_l_min -27
_diffrn_reflns_number 69352
_diffrn_reflns_point_group_measured_fraction_full 0.997
_diffrn_reflns_point_group_measured_fraction_max 0.997
_diffrn_reflns_theta_full 25.242
_diffrn_reflns_theta_max 25.250
_diffrn_reflns_theta_min 1.961
_exptl_absorpt_coefficient_mu 1.079
_exptl_absorpt_correction_T_max 0.7378
_exptl_absorpt_correction_T_min 0.6423
_exptl_absorpt_correction_type multi-scan
_exptl_absorpt_process_details
; 
program SADABS, Bruker (2001). 
;
_exptl_crystal_colour red
_exptl_crystal_density_diffrn 1.574
_exptl_crystal_density_method 'not measured'
_exptl_crystal_description prism
_exptl_crystal_F_000 3520
_exptl_crystal_size_max 0.450
_exptl_crystal_size_mid 0.400
_exptl_crystal_size_min 0.300
_refine_diff_density_max 0.817
_refine_diff_density_min -0.589
_refine_diff_density_rms 0.085
_refine_ls_extinction_method none
_refine_ls_goodness_of_fit_ref 1.076
_refine_ls_hydrogen_treatment constr
_refine_ls_matrix_type fullcycle
_refine_ls_number_parameters 873
_refine_ls_number_reflns 13007
_refine_ls_number_restraints 100
_refine_ls_restrained_S_all 1.098
_refine_ls_R_factor_all 0.0819
_refine_ls_R_factor_gt 0.0556
_refine_ls_shift/su_max 0.011
_refine_ls_shift/su_mean 0.002
_refine_ls_structure_factor_coef Fsqd
_refine_ls_weighting_details 'w=1/[\s^2^(Fo^2^)+(0.0995P)^2^+4.3118P] where P=(Fo^2^+2Fc^2^)/3'
_refine_ls_weighting_scheme calc
_refine_ls_wR_factor_gt 0.1584
_refine_ls_wR_factor_ref 0.1759
_reflns_Friedel_coverage 0.000
_reflns_number_gt 9438
_reflns_number_total 13007
_reflns_threshold_expression 'I > 2\s(I)'
_cod_data_source_file c7dt04251e2.cif
_cod_data_source_block 3
_cod_depositor_comments 'Adding full bibliography for 7045248--7045250.cif.'
_cod_database_code 7045249
_shelx_shelxl_version_number 2016/6
_shelx_space_group_comment
;
The symmetry employed for this shelxl refinement is uniquely defined
by the following loop, which should always be used as a source of
symmetry information in preference to the above space-group names.
They are only intended as comments.
;
_shelx_estimated_absorpt_t_min 0.642
_shelx_estimated_absorpt_t_max 0.738

loop_
_space_group_symop_operation_xyz
'x, y, z'
'-x, y+1/2, -z+1/2'
'-x, -y, -z'
'x, -y-1/2, z-1/2'

loop_
_atom_site_label
_atom_site_type_symbol
_atom_site_fract_x
_atom_site_fract_y
_atom_site_fract_z
_atom_site_U_iso_or_equiv
_atom_site_adp_type
_atom_site_occupancy
_atom_site_site_symmetry_order
_atom_site_calc_flag
_atom_site_refinement_flags_posn
_atom_site_refinement_flags_adp
V1 V 0.10446(3) 0.36510(5) 0.28011(3) 0.04507(16) Uani 1 1 d . .
V2 V 0.20073(3) 0.20394(5) 0.30153(3) 0.04201(15) Uani 1 1 d . .
V3 V 0.19164(3) 0.23943(5) 0.43644(3) 0.04440(16) Uani 1 1 d . .
V4 V 0.09074(3) 0.39262(5) 0.41404(3) 0.04715(16) Uani 1 1 d . .
F1 F 0.14639(8) 0.29962(14) 0.35813(7) 0.0354(4) Uani 1 1 d . .
O1 O 0.07331(14) 0.4149(2) 0.22610(12) 0.0683(9) Uani 1 1 d . .
O2 O 0.16204(11) 0.2945(2) 0.24988(10) 0.0466(6) Uani 1 1 d . .
O3 O 0.05904(11) 0.40961(19) 0.34449(11) 0.0467(6) Uani 1 1 d . .
O4 O 0.05953(11) 0.2378(2) 0.28631(11) 0.0469(6) Uani 1 1 d . .
O5 O 0.12870(11) 0.12256(19) 0.29818(11) 0.0476(6) Uani 1 1 d . .
O6 O 0.15766(12) 0.4769(2) 0.30013(13) 0.0562(7) Uani 1 1 d . .
O7 O 0.14891(13) 0.4973(2) 0.39597(13) 0.0597(7) Uani 1 1 d . .
O8 O 0.23809(12) 0.1360(2) 0.25973(12) 0.0605(8) Uani 1 1 d . .
O9 O 0.21691(10) 0.15799(19) 0.37240(10) 0.0445(6) Uani 1 1 d . .
O10 O 0.25602(11) 0.3159(2) 0.31430(11) 0.0505(6) Uani 1 1 d . .
O11 O 0.25053(11) 0.3375(2) 0.41029(11) 0.0509(6) Uani 1 1 d . .
O12 O 0.22532(13) 0.1943(3) 0.49033(11) 0.0652(8) Uani 1 1 d . .
O13 O 0.14819(11) 0.3377(2) 0.46541(10) 0.0483(6) Uani 1 1 d . .
O14 O 0.12394(12) 0.1476(2) 0.43639(11) 0.0505(6) Uani 1 1 d . .
O15 O 0.05248(11) 0.2577(2) 0.42253(11) 0.0502(6) Uani 1 1 d . .
O16 O 0.05089(13) 0.4554(2) 0.45601(13) 0.0681(8) Uani 1 1 d . .
C1 C 0.07751(16) 0.1488(3) 0.29635(15) 0.0443(9) Uani 1 1 d . .
C2 C 0.03268(19) 0.0699(3) 0.30784(19) 0.0617(11) Uani 1 1 d . .
H2A H 0.051680 0.003777 0.312210 0.074 Uiso 1 1 calc R U
H2B H 0.006873 0.065680 0.273941 0.074 Uiso 1 1 calc R U
C3 C -0.00284(19) 0.0904(4) 0.36153(19) 0.0634(12) Uani 1 1 d . .
H3A H -0.034546 0.041224 0.362919 0.076 Uiso 1 1 calc R U
H3B H -0.019883 0.158273 0.358132 0.076 Uiso 1 1 calc R U
C4 C 0.0307(2) 0.0845(4) 0.4185(2) 0.0673(12) Uani 1 1 d . .
H4A H 0.003318 0.084168 0.451001 0.081 Uiso 1 1 calc R U
H4B H 0.051952 0.020169 0.419575 0.081 Uiso 1 1 calc R U
C5 C 0.07217(17) 0.1697(3) 0.42701(16) 0.0487(9) Uani 1 1 d . .
C6 C 0.1726(2) 0.5144(3) 0.3474(2) 0.0588(11) Uani 1 1 d . .
C7 C 0.2225(2) 0.5858(4) 0.3485(3) 0.0842(16) Uani 1 1 d . .
H7A H 0.209895 0.649946 0.366026 0.101 Uiso 1 1 calc R U
H7B H 0.233815 0.600242 0.308122 0.101 Uiso 1 1 calc R U
C8 C 0.2745(2) 0.5485(4) 0.3812(2) 0.0769(14) Uani 1 1 d . .
H8A H 0.302839 0.603638 0.383016 0.092 Uiso 1 1 calc R U
H8B H 0.262958 0.533009 0.421384 0.092 Uiso 1 1 calc R U
C9 C 0.30332(19) 0.4566(4) 0.3562(2) 0.0682(13) Uani 1 1 d . .
H9A H 0.312117 0.469328 0.315028 0.082 Uiso 1 1 calc R U
H9B H 0.339927 0.445390 0.376750 0.082 Uiso 1 1 calc R U
C10 C 0.26744(16) 0.3625(3) 0.36059(18) 0.0508(10) Uani 1 1 d . .
V5 V 0.41290(3) 0.58807(6) 0.09433(3) 0.05151(18) Uani 1 1 d . .
V6 V 0.39884(3) 0.61778(5) 0.22812(3) 0.04610(16) Uani 1 1 d . .
V7 V 0.29733(3) 0.76888(5) 0.20546(3) 0.04630(16) Uani 1 1 d . .
V8 V 0.30808(3) 0.73281(6) 0.07105(3) 0.05106(17) Uani 1 1 d . .
F2 F 0.35482(8) 0.67707(14) 0.14988(7) 0.0371(4) Uani 1 1 d . .
O17 O 0.45450(14) 0.5274(3) 0.05273(14) 0.0766(10) Uani 1 1 d . .
O18 O 0.44529(11) 0.5759(2) 0.16407(12) 0.0515(7) Uani 1 1 d . .
O19 O 0.35423(12) 0.6361(2) 0.04306(10) 0.0551(7) Uani 1 1 d . .
O20 O 0.35850(12) 0.4784(2) 0.11466(13) 0.0595(7) Uani 1 1 d . .
O21 O 0.34995(13) 0.4993(2) 0.21050(12) 0.0573(7) Uani 1 1 d . .
O22 O 0.44799(12) 0.7250(2) 0.08513(12) 0.0575(7) Uani 1 1 d . .
O23 O 0.37341(13) 0.8289(2) 0.07064(12) 0.0595(8) Uani 1 1 d . .
O24 O 0.43165(15) 0.5735(2) 0.28295(13) 0.0695(9) Uani 1 1 d . .
O25 O 0.33858(11) 0.6834(2) 0.25795(10) 0.0468(6) Uani 1 1 d . .
O26 O 0.43919(11) 0.7491(2) 0.22102(11) 0.0479(6) Uani 1 1 d . .
O27 O 0.36655(12) 0.85744(19) 0.20850(11) 0.0501(6) Uani 1 1 d . .
O28 O 0.25721(13) 0.8330(3) 0.24664(13) 0.0707(9) Uani 1 1 d . .
O29 O 0.27967(11) 0.8117(2) 0.13409(11) 0.0493(6) Uani 1 1 d . .
O30 O 0.24617(11) 0.6512(2) 0.19319(11) 0.0535(7) Uani 1 1 d . .
O31 O 0.25268(11) 0.6284(2) 0.09732(12) 0.0559(7) Uani 1 1 d . .
O32 O 0.27402(15) 0.7737(3) 0.01671(13) 0.0779(10) Uani 1 1 d . .
C11 C 0.33584(19) 0.4597(3) 0.1636(2) 0.0570(11) Uani 1 1 d . .
C12 C 0.2882(2) 0.3847(4) 0.1639(2) 0.0774(15) Uani 1 1 d . .
H12A H 0.276366 0.373134 0.204413 0.093 Uiso 1 1 calc R U
H12B H 0.302789 0.320093 0.148642 0.093 Uiso 1 1 calc R U
C13 C 0.2358(2) 0.4148(4) 0.1289(2) 0.0750(14) Uani 1 1 d . .
H13A H 0.247958 0.428995 0.088776 0.090 Uiso 1 1 calc R U
H13B H 0.209359 0.356725 0.127494 0.090 Uiso 1 1 calc R U
C14 C 0.20329(19) 0.5055(4) 0.1515(2) 0.0701(13) Uani 1 1 d . .
H14A H 0.167218 0.512414 0.129377 0.084 Uiso 1 1 calc R U
H14B H 0.193292 0.493767 0.192456 0.084 Uiso 1 1 calc R U
C15 C 0.23639(16) 0.6022(3) 0.14700(18) 0.0533(10) Uani 1 1 d . .
C16 C 0.4253(2) 0.8105(4) 0.08024(16) 0.0560(11) Uani 1 1 d . .
C17 C 0.4647(2) 0.8997(4) 0.0870(2) 0.0715(14) Uani 1 1 d . .
H17A H 0.441961 0.962280 0.084322 0.086 Uiso 1 1 calc R U
H17B H 0.492470 0.899808 0.054864 0.086 Uiso 1 1 calc R U
C18 C 0.4970(2) 0.8991(4) 0.1439(2) 0.0821(16) Uani 1 1 d . .
H18A H 0.527165 0.951157 0.142177 0.099 Uiso 1 1 calc R U
H18B H 0.516173 0.833167 0.148157 0.099 Uiso 1 1 calc R U
C19 C 0.4612(2) 0.9178(3) 0.19769(19) 0.0640(12) Uani 1 1 d . .
H19A H 0.487085 0.925176 0.231363 0.077 Uiso 1 1 calc R U
H19B H 0.440324 0.981965 0.192882 0.077 Uiso 1 1 calc R U
C20 C 0.41877(17) 0.8354(3) 0.21030(15) 0.0445(9) Uani 1 1 d . .
N1 N 0.12308(15) 0.5222(3) 0.61681(14) 0.0556(9) Uani 1 1 d . .
C21 C 0.1327(2) 0.5971(4) 0.5685(2) 0.0753(14) Uani 1 1 d . .
H21A H 0.160785 0.647630 0.581990 0.090 Uiso 1 1 calc R U
H21B H 0.149894 0.561106 0.535414 0.090 Uiso 1 1 calc R U
C22 C 0.0801(2) 0.6518(4) 0.5473(2) 0.0838(16) Uani 1 1 d . .
H22A H 0.059410 0.680369 0.580819 0.101 Uiso 1 1 calc R U
H22B H 0.054296 0.603509 0.527746 0.101 Uiso 1 1 calc R U
C23 C 0.0957(3) 0.7376(5) 0.5048(3) 0.0947(18) Uani 1 1 d . .
H23A H 0.121963 0.710012 0.475336 0.114 Uiso 1 1 calc R U
H23B H 0.060426 0.758849 0.484469 0.114 Uiso 1 1 calc R U
C24 C 0.1225(3) 0.8276(6) 0.5304(3) 0.118(2) Uani 1 1 d . .
H24A H 0.101114 0.848001 0.564816 0.176 Uiso 1 1 calc R U
H24B H 0.122208 0.882428 0.502134 0.176 Uiso 1 1 calc R U
H24C H 0.162000 0.812072 0.541359 0.176 Uiso 1 1 calc R U
C25 C 0.0939(2) 0.5704(4) 0.66756(19) 0.0634(11) Uani 1 1 d . .
H25A H 0.053513 0.582616 0.656800 0.076 Uiso 1 1 calc R U
H25B H 0.093983 0.521621 0.699871 0.076 Uiso 1 1 calc R U
C26 C 0.1184(2) 0.6670(4) 0.6893(2) 0.0661(12) Uani 1 1 d . .
H26A H 0.116900 0.718180 0.658227 0.079 Uiso 1 1 calc R U
H26B H 0.158930 0.656752 0.700128 0.079 Uiso 1 1 calc R U
C27 C 0.0853(2) 0.7044(4) 0.7415(2) 0.0703(13) Uani 1 1 d . .
H27A H 0.044220 0.707868 0.731362 0.084 Uiso 1 1 calc R U
H27B H 0.089599 0.655215 0.773375 0.084 Uiso 1 1 calc R U
C28 C 0.1044(2) 0.8057(4) 0.7625(2) 0.0862(16) Uani 1 1 d . .
H28A H 0.144189 0.801754 0.775528 0.129 Uiso 1 1 calc R U
H28B H 0.080194 0.827114 0.794702 0.129 Uiso 1 1 calc R U
H28C H 0.101297 0.854587 0.730900 0.129 Uiso 1 1 calc R U
C29 C 0.1814(2) 0.4840(4) 0.6354(2) 0.0822(15) Uani 1 1 d D U
H29A H 0.204931 0.542121 0.647597 0.099 Uiso 1 1 calc R U
H29B H 0.176523 0.439815 0.669507 0.099 Uiso 1 1 calc R U
C30 C 0.2129(3) 0.4270(6) 0.5897(3) 0.120(2) Uani 1 1 d D U
H30A H 0.186926 0.375314 0.573597 0.144 Uiso 1 1 calc R U
H30B H 0.222302 0.474176 0.558042 0.144 Uiso 1 1 calc R U
C31 C 0.2659(3) 0.3771(6) 0.6084(3) 0.125(2) Uani 1 1 d D U
H31A H 0.257166 0.334506 0.642321 0.150 Uiso 1 1 calc R U
H31B H 0.278683 0.332028 0.576931 0.150 Uiso 1 1 calc R U
C32 C 0.3115(4) 0.4421(6) 0.6231(4) 0.160(3) Uani 1 1 d D U
H32A H 0.324158 0.478151 0.588490 0.239 Uiso 1 1 calc R U
H32B H 0.343245 0.402544 0.638794 0.239 Uiso 1 1 calc R U
H32C H 0.298604 0.490574 0.652163 0.239 Uiso 1 1 calc R U
C33 C 0.0844(2) 0.4354(4) 0.5947(2) 0.0779(15) Uani 1 1 d . .
H33A H 0.048334 0.464932 0.580148 0.093 Uiso 1 1 calc R U
H33B H 0.103638 0.403011 0.561493 0.093 Uiso 1 1 calc R U
C34 C 0.0700(3) 0.3556(4) 0.6377(3) 0.109(2) Uani 1 1 d . .
H34A H 0.049668 0.387265 0.670502 0.131 Uiso 1 1 calc R U
H34B H 0.105926 0.326690 0.653002 0.131 Uiso 1 1 calc R U
C35 C 0.0327(4) 0.2694(5) 0.6136(3) 0.128(3) Uani 1 1 d . .
H35A H 0.012279 0.237113 0.646154 0.153 Uiso 1 1 calc R U
H35B H 0.003584 0.298219 0.587280 0.153 Uiso 1 1 calc R U
C36 C 0.0628(5) 0.1973(6) 0.5844(4) 0.173(4) Uani 1 1 d . .
H36A H 0.077050 0.225413 0.548103 0.259 Uiso 1 1 calc R U
H36B H 0.037782 0.139943 0.576107 0.259 Uiso 1 1 calc R U
H36C H 0.095069 0.174868 0.608242 0.259 Uiso 1 1 calc R U
N2 N 0.36934(14) 0.0174(3) 0.38528(13) 0.0551(9) Uani 1 1 d . .
C37 C 0.4041(2) 0.0782(4) 0.4297(2) 0.0799(14) Uani 1 1 d D U
H37A H 0.410665 0.034693 0.463849 0.096 Uiso 1 1 calc R U
H37B H 0.441940 0.092512 0.412607 0.096 Uiso 1 1 calc R U
C38 C 0.3800(3) 0.1741(5) 0.4503(3) 0.1056(18) Uani 1 1 d D U
H38A H 0.341533 0.161849 0.466420 0.127 Uiso 1 1 calc R U
H38B H 0.375870 0.220757 0.417183 0.127 Uiso 1 1 calc R U
C39 C 0.4167(3) 0.2214(5) 0.4952(3) 0.123(2) Uani 1 1 d D U
H39A H 0.416002 0.179786 0.530681 0.148 Uiso 1 1 calc R U
H39B H 0.456562 0.224321 0.481260 0.148 Uiso 1 1 calc R U
C40 C 0.3966(4) 0.3241(6) 0.5088(5) 0.197(4) Uani 1 1 d D U
H40A H 0.408765 0.370378 0.478258 0.295 Uiso 1 1 calc R U
H40B H 0.412964 0.345663 0.545845 0.295 Uiso 1 1 calc R U
H40C H 0.354860 0.324336 0.511350 0.295 Uiso 1 1 calc R U
C41 C 0.3552(2) 0.0848(4) 0.3328(2) 0.0770(15) Uani 1 1 d . .
H41A H 0.334898 0.042938 0.303998 0.092 Uiso 1 1 calc R U
H41B H 0.328155 0.137184 0.345910 0.092 Uiso 1 1 calc R U
C42 C 0.4028(2) 0.1358(4) 0.3030(2) 0.0767(14) Uani 1 1 d . .
H42A H 0.430868 0.084637 0.290535 0.092 Uiso 1 1 calc R U
H42B H 0.422179 0.181298 0.330640 0.092 Uiso 1 1 calc R U
C43 C 0.3846(3) 0.1950(7) 0.2518(3) 0.122(3) Uani 1 1 d . .
H43A H 0.360987 0.150396 0.227149 0.146 Uiso 1 1 calc R U
H43B H 0.359347 0.249523 0.265653 0.146 Uiso 1 1 calc R U
C44 C 0.4268(3) 0.2397(6) 0.2157(3) 0.112(2) Uani 1 1 d . .
H44A H 0.438029 0.305049 0.231770 0.168 Uiso 1 1 calc R U
H44B H 0.411180 0.249165 0.176764 0.168 Uiso 1 1 calc R U
H44C H 0.460341 0.195680 0.213868 0.168 Uiso 1 1 calc R U
C45 C 0.4027(2) -0.0713(5) 0.3650(2) 0.0872(18) Uani 1 1 d . .
H45A H 0.382584 -0.101745 0.331637 0.105 Uiso 1 1 calc R U
H45B H 0.440428 -0.047787 0.351332 0.105 Uiso 1 1 calc R U
C46 C 0.4117(3) -0.1499(5) 0.4096(2) 0.0917(19) Uani 1 1 d . .
H46A H 0.374383 -0.168410 0.426498 0.110 Uiso 1 1 calc R U
H46B H 0.435860 -0.122140 0.440969 0.110 Uiso 1 1 calc R U
C47 C 0.4401(4) -0.2444(5) 0.3854(3) 0.134(3) Uani 1 1 d . .
H47A H 0.420657 -0.262892 0.348867 0.161 Uiso 1 1 calc R U
H47B H 0.480285 -0.228132 0.375915 0.161 Uiso 1 1 calc R U
C48 C 0.4397(4) -0.3325(5) 0.4240(3) 0.140(3) Uani 1 1 d . .
H48A H 0.466237 -0.321090 0.456217 0.209 Uiso 1 1 calc R U
H48B H 0.451616 -0.392243 0.402370 0.209 Uiso 1 1 calc R U
H48C H 0.401116 -0.342630 0.439058 0.209 Uiso 1 1 calc R U
C49 C 0.3127(2) -0.0114(4) 0.41389(19) 0.0710(14) Uani 1 1 d . .
H49A H 0.321338 -0.049389 0.449660 0.085 Uiso 1 1 calc R U
H49B H 0.292904 0.051250 0.425453 0.085 Uiso 1 1 calc R U
C50 C 0.2723(2) -0.0727(4) 0.3780(2) 0.0808(15) Uani 1 1 d . .
H50A H 0.262498 -0.034633 0.342535 0.097 Uiso 1 1 calc R U
H50B H 0.291627 -0.135513 0.366076 0.097 Uiso 1 1 calc R U
C51 C 0.2189(3) -0.0986(5) 0.4090(2) 0.100(2) Uani 1 1 d . .
H51A H 0.226236 -0.157562 0.434043 0.120 Uiso 1 1 calc R U
H51B H 0.208270 -0.041613 0.434294 0.120 Uiso 1 1 calc R U
C52 C 0.1704(3) -0.1216(5) 0.3706(3) 0.107(2) Uani 1 1 d . .
H52A H 0.161206 -0.062275 0.347234 0.161 Uiso 1 1 calc R U
H52B H 0.137156 -0.140138 0.393946 0.161 Uiso 1 1 calc R U
H52C H 0.180496 -0.177669 0.345153 0.161 Uiso 1 1 calc R U

loop_
_atom_site_aniso_label
_atom_site_aniso_U_11
_atom_site_aniso_U_22
_atom_site_aniso_U_33
_atom_site_aniso_U_23
_atom_site_aniso_U_13
_atom_site_aniso_U_12
V1 0.0455(4) 0.0446(4) 0.0451(3) 0.0082(3) -0.0108(3) 0.0024(3)
V2 0.0314(3) 0.0534(4) 0.0412(3) -0.0053(3) 0.0027(2) 0.0053(3)
V3 0.0385(3) 0.0583(4) 0.0363(3) 0.0066(3) -0.0034(3) 0.0026(3)
V4 0.0432(4) 0.0472(4) 0.0511(4) -0.0108(3) 0.0058(3) 0.0051(3)
F1 0.0324(10) 0.0398(11) 0.0339(9) 0.0008(8) -0.0003(8) 0.0047(8)
O1 0.075(2) 0.068(2) 0.0623(18) 0.0163(15) -0.0194(16) 0.0142(17)
O2 0.0429(15) 0.0609(17) 0.0360(12) 0.0061(12) 0.0005(11) -0.0021(13)
O3 0.0366(14) 0.0458(15) 0.0578(15) -0.0038(12) -0.0053(11) 0.0076(12)
O4 0.0349(13) 0.0535(16) 0.0521(15) -0.0041(12) -0.0076(11) -0.0005(12)
O5 0.0435(15) 0.0444(15) 0.0549(15) -0.0062(12) 0.0013(12) 0.0016(12)
O6 0.0556(18) 0.0430(16) 0.0701(18) 0.0141(14) -0.0026(14) -0.0055(13)
O7 0.0542(17) 0.0468(16) 0.078(2) -0.0075(15) -0.0111(15) -0.0043(14)
O8 0.0455(16) 0.081(2) 0.0552(16) -0.0161(15) 0.0048(13) 0.0140(15)
O9 0.0392(14) 0.0475(15) 0.0468(14) 0.0040(11) -0.0019(11) 0.0106(12)
O10 0.0369(14) 0.0629(18) 0.0519(15) 0.0052(13) 0.0044(12) -0.0067(13)
O11 0.0385(14) 0.0621(17) 0.0518(15) -0.0003(13) -0.0056(12) -0.0049(13)
O12 0.0616(19) 0.088(2) 0.0462(15) 0.0162(15) -0.0099(13) 0.0110(17)
O13 0.0466(15) 0.0618(17) 0.0364(13) -0.0069(12) -0.0011(11) -0.0008(13)
O14 0.0501(17) 0.0525(16) 0.0488(15) 0.0104(12) 0.0010(12) -0.0029(13)
O15 0.0391(14) 0.0579(18) 0.0536(15) -0.0039(13) 0.0082(12) -0.0024(13)
O16 0.0597(19) 0.073(2) 0.0719(19) -0.0259(17) 0.0091(15) 0.0147(16)
C1 0.043(2) 0.048(2) 0.0419(19) -0.0062(16) 0.0023(16) -0.0063(18)
C2 0.056(3) 0.055(3) 0.074(3) -0.014(2) 0.004(2) -0.013(2)
C3 0.049(3) 0.062(3) 0.080(3) -0.004(2) 0.005(2) -0.017(2)
C4 0.061(3) 0.064(3) 0.076(3) 0.011(2) 0.007(2) -0.018(2)
C5 0.047(2) 0.057(3) 0.042(2) 0.0029(18) 0.0105(17) -0.007(2)
C6 0.059(3) 0.037(2) 0.081(3) 0.009(2) -0.007(2) -0.003(2)
C7 0.067(3) 0.059(3) 0.127(5) 0.013(3) -0.011(3) -0.021(3)
C8 0.064(3) 0.069(3) 0.097(4) 0.000(3) -0.013(3) -0.023(3)
C9 0.045(2) 0.081(3) 0.078(3) 0.002(3) 0.001(2) -0.021(2)
C10 0.0317(19) 0.062(3) 0.058(2) 0.005(2) -0.0006(17) 0.0004(18)
V5 0.0435(4) 0.0559(4) 0.0552(4) -0.0200(3) 0.0125(3) -0.0090(3)
V6 0.0504(4) 0.0422(4) 0.0456(3) 0.0004(3) -0.0125(3) -0.0009(3)
V7 0.0347(3) 0.0561(4) 0.0481(4) -0.0127(3) 0.0009(3) 0.0032(3)
V8 0.0465(4) 0.0671(5) 0.0395(3) 0.0043(3) -0.0076(3) -0.0134(3)
F2 0.0330(10) 0.0445(11) 0.0337(9) -0.0042(8) -0.0001(8) -0.0027(9)
O17 0.061(2) 0.087(2) 0.083(2) -0.0427(19) 0.0210(17) -0.0055(18)
O18 0.0359(14) 0.0494(16) 0.0691(17) -0.0141(13) -0.0040(12) 0.0013(12)
O19 0.0525(17) 0.075(2) 0.0378(13) -0.0151(13) 0.0039(12) -0.0235(15)
O20 0.0521(17) 0.0521(17) 0.0743(19) -0.0228(15) 0.0000(14) -0.0114(14)
O21 0.0621(18) 0.0460(16) 0.0637(18) 0.0044(14) -0.0007(14) -0.0107(14)
O22 0.0465(16) 0.068(2) 0.0586(17) -0.0120(15) 0.0094(13) -0.0210(15)
O23 0.064(2) 0.0625(19) 0.0521(16) 0.0086(14) -0.0036(14) -0.0211(16)
O24 0.085(2) 0.0611(19) 0.0619(18) 0.0049(15) -0.0266(16) 0.0112(17)
O25 0.0473(15) 0.0555(16) 0.0376(13) -0.0009(11) 0.0004(11) -0.0030(13)
O26 0.0423(15) 0.0501(16) 0.0513(15) -0.0054(12) -0.0102(12) -0.0053(13)
O27 0.0514(17) 0.0416(15) 0.0574(16) -0.0076(12) -0.0047(13) -0.0016(13)
O28 0.0505(18) 0.090(2) 0.0714(19) -0.0284(18) 0.0045(14) 0.0157(17)
O29 0.0433(15) 0.0489(15) 0.0557(15) 0.0021(12) -0.0083(12) 0.0042(12)
O30 0.0356(14) 0.0686(19) 0.0563(16) -0.0027(14) 0.0075(12) -0.0085(13)
O31 0.0435(15) 0.0708(19) 0.0534(16) -0.0029(14) -0.0073(12) -0.0152(14)
O32 0.079(2) 0.102(3) 0.0530(17) 0.0161(17) -0.0211(16) -0.017(2)
C11 0.053(3) 0.039(2) 0.079(3) 0.000(2) 0.001(2) -0.0038(19)
C12 0.071(3) 0.053(3) 0.108(4) 0.003(3) -0.002(3) -0.028(3)
C13 0.076(3) 0.066(3) 0.083(3) -0.014(3) -0.001(3) -0.035(3)
C14 0.048(3) 0.077(3) 0.085(3) -0.001(3) 0.007(2) -0.029(2)
C15 0.034(2) 0.060(3) 0.065(3) 0.002(2) 0.0024(18) -0.0069(19)
C16 0.060(3) 0.068(3) 0.040(2) -0.004(2) 0.0073(19) -0.025(2)
C17 0.078(3) 0.070(3) 0.067(3) 0.003(2) 0.006(2) -0.032(3)
C18 0.074(3) 0.078(4) 0.094(4) -0.008(3) 0.007(3) -0.040(3)
C19 0.064(3) 0.055(3) 0.073(3) -0.016(2) -0.004(2) -0.017(2)
C20 0.047(2) 0.044(2) 0.0426(19) -0.0116(16) -0.0051(16) -0.0082(18)
N1 0.052(2) 0.069(2) 0.0467(18) -0.0087(17) -0.0090(15) 0.0083(18)
C21 0.070(3) 0.093(4) 0.063(3) -0.005(3) -0.008(2) 0.009(3)
C22 0.075(4) 0.088(4) 0.089(4) -0.006(3) -0.015(3) 0.008(3)
C23 0.088(4) 0.110(5) 0.086(4) 0.015(4) -0.017(3) 0.002(4)
C24 0.091(5) 0.138(6) 0.124(6) 0.005(5) 0.014(4) -0.009(5)
C25 0.059(3) 0.068(3) 0.063(3) -0.006(2) -0.004(2) -0.002(2)
C26 0.058(3) 0.071(3) 0.070(3) -0.013(2) -0.006(2) -0.007(2)
C27 0.063(3) 0.069(3) 0.079(3) -0.013(3) -0.007(2) 0.000(2)
C28 0.084(4) 0.085(4) 0.090(4) -0.019(3) -0.012(3) 0.001(3)
C29 0.067(3) 0.095(3) 0.084(3) -0.018(3) -0.020(2) 0.019(3)
C30 0.096(4) 0.148(4) 0.115(4) -0.031(3) -0.007(3) 0.046(3)
C31 0.096(4) 0.139(5) 0.141(4) -0.017(4) -0.001(4) 0.031(3)
C32 0.123(6) 0.127(6) 0.228(8) -0.028(6) -0.010(6) 0.003(5)
C33 0.074(3) 0.085(4) 0.075(3) -0.019(3) -0.023(3) 0.008(3)
C34 0.141(6) 0.073(4) 0.114(5) -0.012(4) -0.038(4) -0.016(4)
C35 0.153(8) 0.092(5) 0.138(6) -0.031(5) -0.034(5) -0.011(5)
C36 0.289(14) 0.103(6) 0.126(7) -0.020(5) -0.046(7) -0.036(7)
N2 0.0430(18) 0.081(3) 0.0418(17) -0.0048(17) -0.0057(14) 0.0163(18)
C37 0.071(3) 0.097(3) 0.071(3) -0.005(3) -0.005(2) 0.017(3)
C38 0.093(4) 0.117(4) 0.107(4) -0.029(3) -0.002(3) 0.006(3)
C39 0.113(4) 0.124(4) 0.132(4) -0.051(4) 0.012(4) -0.006(4)
C40 0.175(8) 0.172(7) 0.243(9) -0.088(7) 0.037(7) -0.011(6)
C41 0.060(3) 0.108(4) 0.063(3) 0.004(3) -0.012(2) 0.025(3)
C42 0.067(3) 0.088(4) 0.075(3) 0.003(3) -0.011(3) 0.001(3)
C43 0.071(4) 0.192(8) 0.103(5) 0.055(5) 0.009(3) 0.004(5)
C44 0.072(4) 0.147(6) 0.118(5) 0.040(5) -0.013(4) -0.009(4)
C45 0.083(4) 0.123(5) 0.055(3) -0.011(3) -0.010(2) 0.042(4)
C46 0.084(4) 0.130(5) 0.061(3) -0.001(3) -0.008(3) 0.040(4)
C47 0.215(9) 0.117(6) 0.072(4) -0.021(4) 0.026(5) 0.063(6)
C48 0.229(10) 0.111(6) 0.079(4) -0.018(4) -0.045(5) 0.070(6)
C49 0.064(3) 0.094(4) 0.055(3) 0.004(2) -0.005(2) 0.027(3)
C50 0.078(4) 0.083(4) 0.082(3) -0.011(3) -0.012(3) 0.008(3)
C51 0.091(4) 0.126(5) 0.083(4) 0.038(4) -0.012(3) -0.039(4)
C52 0.104(5) 0.118(5) 0.100(5) 0.000(4) -0.006(4) -0.003(4)

loop_
_atom_type_symbol
_atom_type_description
_atom_type_scat_dispersion_real
_atom_type_scat_dispersion_imag
_atom_type_scat_source
C C 0.0033 0.0016 'International Tables Vol C Tables 4.2.6.8 and 6.1.1.4'
H H 0.0000 0.0000 'International Tables Vol C Tables 4.2.6.8 and 6.1.1.4'
N N 0.0061 0.0033 'International Tables Vol C Tables 4.2.6.8 and 6.1.1.4'
O O 0.0106 0.0060 'International Tables Vol C Tables 4.2.6.8 and 6.1.1.4'
F F 0.0171 0.0103 'International Tables Vol C Tables 4.2.6.8 and 6.1.1.4'
V V 0.3005 0.5294 'International Tables Vol C Tables 4.2.6.8 and 6.1.1.4'

loop_
_geom_angle_atom_site_label_1
_geom_angle_atom_site_label_2
_geom_angle_atom_site_label_3
_geom_angle
O1 V1 O2 104.85(15)
O1 V1 O3 103.10(15)
O2 V1 O3 152.02(11)
O1 V1 O6 99.01(15)
O2 V1 O6 90.64(13)
O3 V1 O6 86.42(12)
O1 V1 O4 99.73(15)
O2 V1 O4 88.91(12)
O3 V1 O4 84.99(11)
O6 V1 O4 160.72(11)
O1 V1 F1 177.72(14)
O2 V1 F1 77.33(10)
O3 V1 F1 74.75(10)
O6 V1 F1 80.22(10)
O4 V1 F1 80.89(9)
O8 V2 O9 104.38(14)
O8 V2 O2 103.75(14)
O9 V2 O2 151.87(11)
O8 V2 O10 98.99(14)
O9 V2 O10 89.08(12)
O2 V2 O10 85.92(12)
O8 V2 O5 97.73(14)
O9 V2 O5 91.52(12)
O2 V2 O5 85.36(12)
O10 V2 O5 162.56(11)
O8 V2 F1 178.32(12)
O9 V2 F1 77.06(10)
O2 V2 F1 74.84(10)
O10 V2 F1 81.86(10)
O5 V2 F1 81.30(10)
O12 V3 O13 105.26(15)
O12 V3 O9 103.74(15)
O13 V3 O9 150.96(11)
O12 V3 O11 98.21(15)
O13 V3 O11 91.78(13)
O9 V3 O11 85.40(12)
O12 V3 O14 99.27(15)
O13 V3 O14 89.68(13)
O9 V3 O14 84.38(12)
O11 V3 O14 161.42(11)
O12 V3 F1 177.75(13)
O13 V3 F1 76.94(10)
O9 V3 F1 74.07(9)
O11 V3 F1 81.19(10)
O14 V3 F1 81.10(9)
O16 V4 O3 103.97(15)
O16 V4 O13 103.42(15)
O3 V4 O13 152.61(11)
O16 V4 O7 99.48(16)
O3 V4 O7 90.29(13)
O13 V4 O7 85.30(13)
O16 V4 O15 98.41(15)
O3 V4 O15 90.96(12)
O13 V4 O15 84.98(12)
O7 V4 O15 161.20(12)
O16 V4 F1 177.56(14)
O3 V4 F1 77.76(10)
O13 V4 F1 74.86(10)
O7 V4 F1 82.16(11)
O15 V4 F1 79.78(10)
V4 F1 V2 178.76(10)
V4 F1 V1 89.79(8)
V2 F1 V1 89.90(8)
V4 F1 V3 90.28(8)
V2 F1 V3 90.09(8)
V1 F1 V3 177.33(10)
V1 O2 V2 116.16(13)
V4 O3 V1 115.41(14)
C1 O4 V1 128.6(2)
C1 O5 V2 131.1(3)
C6 O6 V1 132.3(3)
C6 O7 V4 127.5(3)
V2 O9 V3 116.58(13)
C10 O10 V2 128.8(2)
C10 O11 V3 132.0(3)
V3 O13 V4 116.17(13)
C5 O14 V3 128.1(3)
C5 O15 V4 132.1(3)
O5 C1 O4 125.5(3)
O5 C1 C2 117.9(4)
O4 C1 C2 116.6(4)
C1 C2 C3 113.7(3)
C1 C2 H2A 108.8
C3 C2 H2A 108.8
C1 C2 H2B 108.8
C3 C2 H2B 108.8
H2A C2 H2B 107.7
C2 C3 C4 114.4(4)
C2 C3 H3A 108.7
C4 C3 H3A 108.7
C2 C3 H3B 108.7
C4 C3 H3B 108.7
H3A C3 H3B 107.6
C5 C4 C3 113.7(4)
C5 C4 H4A 108.8
C3 C4 H4A 108.8
C5 C4 H4B 108.8
C3 C4 H4B 108.8
H4A C4 H4B 107.7
O15 C5 O14 125.4(4)
O15 C5 C4 116.9(4)
O14 C5 C4 117.7(4)
O6 C6 O7 125.3(4)
O6 C6 C7 118.7(4)
O7 C6 C7 116.0(4)
C6 C7 C8 115.1(4)
C6 C7 H7A 108.5
C8 C7 H7A 108.5
C6 C7 H7B 108.5
C8 C7 H7B 108.5
H7A C7 H7B 107.5
C9 C8 C7 115.6(5)
C9 C8 H8A 108.4
C7 C8 H8A 108.4
C9 C8 H8B 108.4
C7 C8 H8B 108.4
H8A C8 H8B 107.4
C10 C9 C8 113.2(4)
C10 C9 H9A 108.9
C8 C9 H9A 108.9
C10 C9 H9B 108.9
C8 C9 H9B 108.9
H9A C9 H9B 107.7
O11 C10 O10 125.2(4)
O11 C10 C9 117.1(4)
O10 C10 C9 117.7(4)
O17 V5 O18 103.97(17)
O17 V5 O19 103.49(16)
O18 V5 O19 152.54(12)
O17 V5 O20 99.49(16)
O18 V5 O20 89.46(13)
O19 V5 O20 86.14(13)
O17 V5 O22 98.28(16)
O18 V5 O22 90.28(12)
O19 V5 O22 85.70(13)
O20 V5 O22 161.75(12)
O17 V5 F2 177.89(16)
O18 V5 F2 77.54(10)
O19 V5 F2 75.01(10)
O20 V5 F2 81.95(11)
O22 V5 F2 80.18(10)
O24 V6 O25 104.51(16)
O24 V6 O18 103.53(16)
O25 V6 O18 151.93(12)
O24 V6 O21 98.42(15)
O25 V6 O21 90.63(13)
O18 V6 O21 86.54(12)
O24 V6 O26 99.31(15)
O25 V6 O26 88.83(12)
O18 V6 O26 85.42(12)
O21 V6 O26 161.82(12)
O24 V6 F2 178.29(14)
O25 V6 F2 77.19(10)
O18 V6 F2 74.78(10)
O21 V6 F2 81.32(10)
O26 V6 F2 80.84(9)
O28 V7 O29 104.28(16)
O28 V7 O25 103.63(15)
O29 V7 O25 152.07(12)
O28 V7 O30 98.64(15)
O29 V7 O30 88.95(12)
O25 V7 O30 85.76(12)
O28 V7 O27 98.27(15)
O29 V7 O27 91.69(12)
O25 V7 O27 85.45(12)
O30 V7 O27 162.37(11)
O28 V7 F2 178.37(14)
O29 V7 F2 77.34(10)
O25 V7 F2 74.75(10)
O30 V7 F2 81.47(10)
O27 V7 F2 81.48(10)
O32 V8 O19 105.15(17)
O32 V8 O29 103.92(17)
O19 V8 O29 150.93(12)
O32 V8 O23 99.25(16)
O19 V8 O23 89.67(14)
O29 V8 O23 85.48(13)
O32 V8 O31 98.89(15)
O19 V8 O31 90.25(13)
O29 V8 O31 85.50(12)
O23 V8 O31 161.22(12)
O32 V8 F2 178.40(16)
O19 V8 F2 76.42(10)
O29 V8 F2 74.50(10)
O23 V8 F2 81.00(10)
O31 V8 F2 80.73(10)
V5 F2 V6 89.94(8)
V5 F2 V7 179.02(10)
V6 F2 V7 90.23(8)
V5 F2 V8 90.21(8)
V6 F2 V8 178.04(10)
V7 F2 V8 89.65(8)
V5 O18 V6 115.46(14)
V8 O19 V5 116.38(13)
C11 O20 V5 128.3(3)
C11 O21 V6 131.5(3)
C16 O22 V5 130.9(3)
C16 O23 V8 128.0(3)
V6 O25 V7 115.97(13)
C20 O26 V6 129.1(2)
C20 O27 V7 130.6(3)
V7 O29 V8 116.54(14)
C15 O30 V7 129.0(2)
C15 O31 V8 131.9(3)
O21 C11 O20 125.3(4)
O21 C11 C12 118.2(4)
O20 C11 C12 116.5(4)
C11 C12 C13 115.0(4)
C11 C12 H12A 108.5
C13 C12 H12A 108.5
C11 C12 H12B 108.5
C13 C12 H12B 108.5
H12A C12 H12B 107.5
C14 C13 C12 115.5(4)
C14 C13 H13A 108.4
C12 C13 H13A 108.4
C14 C13 H13B 108.4
C12 C13 H13B 108.4
H13A C13 H13B 107.5
C15 C14 C13 113.3(4)
C15 C14 H14A 108.9
C13 C14 H14A 108.9
C15 C14 H14B 108.9
C13 C14 H14B 108.9
H14A C14 H14B 107.7
O31 C15 O30 124.8(4)
O31 C15 C14 117.1(4)
O30 C15 C14 118.1(4)
O23 C16 O22 126.7(4)
O23 C16 C17 117.1(5)
O22 C16 C17 116.3(4)
C16 C17 C18 112.9(4)
C16 C17 H17A 109.0
C18 C17 H17A 109.0
C16 C17 H17B 109.0
C18 C17 H17B 109.0
H17A C17 H17B 107.8
C17 C18 C19 115.7(5)
C17 C18 H18A 108.3
C19 C18 H18A 108.3
C17 C18 H18B 108.3
C19 C18 H18B 108.3
H18A C18 H18B 107.4
C20 C19 C18 113.9(4)
C20 C19 H19A 108.8
C18 C19 H19A 108.8
C20 C19 H19B 108.8
C18 C19 H19B 108.8
H19A C19 H19B 107.7
O27 C20 O26 125.7(4)
O27 C20 C19 117.8(4)
O26 C20 C19 116.5(4)
C25 N1 C21 111.4(4)
C25 N1 C29 109.4(3)
C21 N1 C29 107.1(4)
C25 N1 C33 107.9(4)
C21 N1 C33 109.5(3)
C29 N1 C33 111.6(4)
C22 C21 N1 115.6(4)
C22 C21 H21A 108.4
N1 C21 H21A 108.4
C22 C21 H21B 108.4
N1 C21 H21B 108.4
H21A C21 H21B 107.4
C21 C22 C23 111.5(5)
C21 C22 H22A 109.3
C23 C22 H22A 109.3
C21 C22 H22B 109.3
C23 C22 H22B 109.3
H22A C22 H22B 108.0
C24 C23 C22 116.3(5)
C24 C23 H23A 108.2
C22 C23 H23A 108.2
C24 C23 H23B 108.2
C22 C23 H23B 108.2
H23A C23 H23B 107.4
C23 C24 H24A 109.5
C23 C24 H24B 109.5
H24A C24 H24B 109.5
C23 C24 H24C 109.5
H24A C24 H24C 109.5
H24B C24 H24C 109.5
C26 C25 N1 117.0(4)
C26 C25 H25A 108.0
N1 C25 H25A 108.0
C26 C25 H25B 108.0
N1 C25 H25B 108.0
H25A C25 H25B 107.3
C25 C26 C27 110.6(4)
C25 C26 H26A 109.5
C27 C26 H26A 109.5
C25 C26 H26B 109.5
C27 C26 H26B 109.5
H26A C26 H26B 108.1
C28 C27 C26 113.4(5)
C28 C27 H27A 108.9
C26 C27 H27A 108.9
C28 C27 H27B 108.9
C26 C27 H27B 108.9
H27A C27 H27B 107.7
C27 C28 H28A 109.5
C27 C28 H28B 109.5
H28A C28 H28B 109.5
C27 C28 H28C 109.5
H28A C28 H28C 109.5
H28B C28 H28C 109.5
C30 C29 N1 114.5(4)
C30 C29 H29A 108.6
N1 C29 H29A 108.6
C30 C29 H29B 108.6
N1 C29 H29B 108.6
H29A C29 H29B 107.6
C31 C30 C29 116.0(6)
C31 C30 H30A 108.3
C29 C30 H30A 108.3
C31 C30 H30B 108.3
C29 C30 H30B 108.3
H30A C30 H30B 107.4
C32 C31 C30 115.5(7)
C32 C31 H31A 108.4
C30 C31 H31A 108.4
C32 C31 H31B 108.4
C30 C31 H31B 108.4
H31A C31 H31B 107.5
C31 C32 H32A 109.5
C31 C32 H32B 109.5
H32A C32 H32B 109.5
C31 C32 H32C 109.5
H32A C32 H32C 109.5
H32B C32 H32C 109.5
C34 C33 N1 116.2(4)
C34 C33 H33A 108.2
N1 C33 H33A 108.2
C34 C33 H33B 108.2
N1 C33 H33B 108.2
H33A C33 H33B 107.4
C33 C34 C35 114.6(5)
C33 C34 H34A 108.6
C35 C34 H34A 108.6
C33 C34 H34B 108.6
C35 C34 H34B 108.6
H34A C34 H34B 107.6
C36 C35 C34 114.0(8)
C36 C35 H35A 108.8
C34 C35 H35A 108.8
C36 C35 H35B 108.8
C34 C35 H35B 108.8
H35A C35 H35B 107.7
C35 C36 H36A 109.5
C35 C36 H36B 109.5
H36A C36 H36B 109.5
C35 C36 H36C 109.5
H36A C36 H36C 109.5
H36B C36 H36C 109.5
C45 N2 C49 113.2(4)
C45 N2 C37 110.4(4)
C49 N2 C37 107.4(3)
C45 N2 C41 108.9(3)
C49 N2 C41 107.5(3)
C37 N2 C41 109.4(4)
C38 C37 N2 117.9(4)
C38 C37 H37A 107.8
N2 C37 H37A 107.8
C38 C37 H37B 107.8
N2 C37 H37B 107.8
H37A C37 H37B 107.2
C37 C38 C39 111.8(5)
C37 C38 H38A 109.3
C39 C38 H38A 109.3
C37 C38 H38B 109.3
C39 C38 H38B 109.3
H38A C38 H38B 107.9
C40 C39 C38 110.9(7)
C40 C39 H39A 109.5
C38 C39 H39A 109.5
C40 C39 H39B 109.5
C38 C39 H39B 109.5
H39A C39 H39B 108.0
C39 C40 H40A 109.5
C39 C40 H40B 109.5
H40A C40 H40B 109.5
C39 C40 H40C 109.5
H40A C40 H40C 109.5
H40B C40 H40C 109.5
C42 C41 N2 118.4(4)
C42 C41 H41A 107.7
N2 C41 H41A 107.7
C42 C41 H41B 107.7
N2 C41 H41B 107.7
H41A C41 H41B 107.1
C41 C42 C43 113.7(5)
C41 C42 H42A 108.8
C43 C42 H42A 108.8
C41 C42 H42B 108.8
C43 C42 H42B 108.8
H42A C42 H42B 107.7
C44 C43 C42 119.4(5)
C44 C43 H43A 107.5
C42 C43 H43A 107.5
C44 C43 H43B 107.5
C42 C43 H43B 107.5
H43A C43 H43B 107.0
C43 C44 H44A 109.5
C43 C44 H44B 109.5
H44A C44 H44B 109.5
C43 C44 H44C 109.5
H44A C44 H44C 109.5
H44B C44 H44C 109.5
C46 C45 N2 114.4(4)
C46 C45 H45A 108.7
N2 C45 H45A 108.7
C46 C45 H45B 108.7
N2 C45 H45B 108.7
H45A C45 H45B 107.6
C45 C46 C47 112.7(5)
C45 C46 H46A 109.1
C47 C46 H46A 109.1
C45 C46 H46B 109.1
C47 C46 H46B 109.1
H46A C46 H46B 107.8
C48 C47 C46 115.3(5)
C48 C47 H47A 108.4
C46 C47 H47A 108.4
C48 C47 H47B 108.4
C46 C47 H47B 108.4
H47A C47 H47B 107.5
C47 C48 H48A 109.5
C47 C48 H48B 109.5
H48A C48 H48B 109.5
C47 C48 H48C 109.5
H48A C48 H48C 109.5
H48B C48 H48C 109.5
C50 C49 N2 116.2(4)
C50 C49 H49A 108.2
N2 C49 H49A 108.2
C50 C49 H49B 108.2
N2 C49 H49B 108.2
H49A C49 H49B 107.4
C51 C50 C49 113.0(4)
C51 C50 H50A 109.0
C49 C50 H50A 109.0
C51 C50 H50B 109.0
C49 C50 H50B 109.0
H50A C50 H50B 107.8
C52 C51 C50 114.0(5)
C52 C51 H51A 108.7
C50 C51 H51A 108.7
C52 C51 H51B 108.7
C50 C51 H51B 108.7
H51A C51 H51B 107.6
C51 C52 H52A 109.5
C51 C52 H52B 109.5
H52A C52 H52B 109.5
C51 C52 H52C 109.5
H52A C52 H52C 109.5
H52B C52 H52C 109.5

loop_
_geom_bond_atom_site_label_1
_geom_bond_atom_site_label_2
_geom_bond_distance
V1 O1 1.589(3)
V1 O2 1.788(3)
V1 O3 1.926(3)
V1 O6 1.994(3)
V1 O4 1.999(3)
V1 F1 2.229(2)
V2 O8 1.588(3)
V2 O9 1.789(3)
V2 O2 1.921(3)
V2 O10 1.995(3)
V2 O5 2.005(3)
V2 F1 2.228(2)
V3 O12 1.590(3)
V3 O13 1.788(3)
V3 O9 1.930(3)
V3 O11 1.993(3)
V3 O14 2.001(3)
V3 F1 2.243(2)
V4 O16 1.586(3)
V4 O3 1.784(3)
V4 O13 1.935(3)
V4 O7 1.993(3)
V4 O15 2.015(3)
V4 F1 2.216(2)
O4 C1 1.277(5)
O5 C1 1.249(5)
O6 C6 1.251(5)
O7 C6 1.275(5)
O10 C10 1.265(5)
O11 C10 1.262(5)
O14 C5 1.266(5)
O15 C5 1.262(5)
C1 C2 1.509(5)
C2 C3 1.522(6)
C2 H2A 0.9900
C2 H2B 0.9900
C3 C4 1.533(7)
C3 H3A 0.9900
C3 H3B 0.9900
C4 C5 1.506(6)
C4 H4A 0.9900
C4 H4B 0.9900
C6 C7 1.506(6)
C7 C8 1.516(7)
C7 H7A 0.9900
C7 H7B 0.9900
C8 C9 1.512(7)
C8 H8A 0.9900
C8 H8B 0.9900
C9 C10 1.511(6)
C9 H9A 0.9900
C9 H9B 0.9900
V5 O17 1.591(3)
V5 O18 1.788(3)
V5 O19 1.921(3)
V5 O20 1.994(3)
V5 O22 2.009(3)
V5 F2 2.217(2)
V6 O24 1.593(3)
V6 O25 1.799(3)
V6 O18 1.923(3)
V6 O21 1.989(3)
V6 O26 1.992(3)
V6 F2 2.224(2)
V7 O28 1.588(3)
V7 O29 1.793(3)
V7 O25 1.922(3)
V7 O30 1.990(3)
V7 O27 2.005(3)
V7 F2 2.229(2)
V8 O32 1.583(3)
V8 O19 1.801(3)
V8 O29 1.918(3)
V8 O23 1.993(3)
V8 O31 1.996(3)
V8 F2 2.249(2)
O20 C11 1.277(5)
O21 C11 1.249(5)
O22 C16 1.260(6)
O23 C16 1.259(5)
O26 C20 1.268(5)
O27 C20 1.258(5)
O30 C15 1.272(5)
O31 C15 1.261(5)
C11 C12 1.497(6)
C12 C13 1.520(7)
C12 H12A 0.9900
C12 H12B 0.9900
C13 C14 1.520(7)
C13 H13A 0.9900
C13 H13B 0.9900
C14 C15 1.505(6)
C14 H14A 0.9900
C14 H14B 0.9900
C16 C17 1.510(6)
C17 C18 1.516(7)
C17 H17A 0.9900
C17 H17B 0.9900
C18 C19 1.522(7)
C18 H18A 0.9900
C18 H18B 0.9900
C19 C20 1.508(6)
C19 H19A 0.9900
C19 H19B 0.9900
N1 C25 1.504(5)
N1 C21 1.513(6)
N1 C29 1.517(6)
N1 C33 1.553(6)
C21 C22 1.512(7)
C21 H21A 0.9900
C21 H21B 0.9900
C22 C23 1.552(8)
C22 H22A 0.9900
C22 H22B 0.9900
C23 C24 1.475(9)
C23 H23A 0.9900
C23 H23B 0.9900
C24 H24A 0.9800
C24 H24B 0.9800
C24 H24C 0.9800
C25 C26 1.493(6)
C25 H25A 0.9900
C25 H25B 0.9900
C26 C27 1.523(6)
C26 H26A 0.9900
C26 H26B 0.9900
C27 C28 1.500(7)
C27 H27A 0.9900
C27 H27B 0.9900
C28 H28A 0.9800
C28 H28B 0.9800
C28 H28C 0.9800
C29 C30 1.498(6)
C29 H29A 0.9900
C29 H29B 0.9900
C30 C31 1.470(6)
C30 H30A 0.9900
C30 H30B 0.9900
C31 C32 1.415(7)
C31 H31A 0.9900
C31 H31B 0.9900
C32 H32A 0.9800
C32 H32B 0.9800
C32 H32C 0.9800
C33 C34 1.494(8)
C33 H33A 0.9900
C33 H33B 0.9900
C34 C35 1.544(8)
C34 H34A 0.9900
C34 H34B 0.9900
C35 C36 1.370(11)
C35 H35A 0.9900
C35 H35B 0.9900
C36 H36A 0.9800
C36 H36B 0.9800
C36 H36C 0.9800
N2 C45 1.491(6)
N2 C49 1.534(6)
N2 C37 1.539(6)
N2 C41 1.543(6)
C37 C38 1.474(6)
C37 H37A 0.9900
C37 H37B 0.9900
C38 C39 1.485(6)
C38 H38A 0.9900
C38 H38B 0.9900
C39 C40 1.479(7)
C39 H39A 0.9900
C39 H39B 0.9900
C40 H40A 0.9800
C40 H40B 0.9800
C40 H40C 0.9800
C41 C42 1.478(7)
C41 H41A 0.9900
C41 H41B 0.9900
C42 C43 1.482(7)
C42 H42A 0.9900
C42 H42B 0.9900
C43 C44 1.426(8)
C43 H43A 0.9900
C43 H43B 0.9900
C44 H44A 0.9800
C44 H44B 0.9800
C44 H44C 0.9800
C45 C46 1.483(7)
C45 H45A 0.9900
C45 H45B 0.9900
C46 C47 1.529(8)
C46 H46A 0.9900
C46 H46B 0.9900
C47 C48 1.472(9)
C47 H47A 0.9900
C47 H47B 0.9900
C48 H48A 0.9800
C48 H48B 0.9800
C48 H48C 0.9800
C49 C50 1.497(7)
C49 H49A 0.9900
C49 H49B 0.9900
C50 C51 1.484(7)
C50 H50A 0.9900
C50 H50B 0.9900
C51 C52 1.470(8)
C51 H51A 0.9900
C51 H51B 0.9900
C52 H52A 0.9800
C52 H52B 0.9800
C52 H52C 0.9800

loop_
_geom_torsion_atom_site_label_1
_geom_torsion_atom_site_label_2
_geom_torsion_atom_site_label_3
_geom_torsion_atom_site_label_4
_geom_torsion
O1 V1 O2 V2 -168.91(17)
O3 V1 O2 V2 8.0(3)
O6 V1 O2 V2 91.59(16)
O4 V1 O2 V2 -69.13(15)
F1 V1 O2 V2 11.77(13)
O16 V4 O3 V1 168.46(17)
O13 V4 O3 V1 -11.7(4)
O7 V4 O3 V1 68.61(16)
O15 V4 O3 V1 -92.63(15)
F1 V4 O3 V1 -13.30(12)
O8 V2 O9 V3 167.74(16)
O2 V2 O9 V3 -10.9(3)
O10 V2 O9 V3 68.69(16)
O5 V2 O9 V3 -93.88(16)
F1 V2 O9 V3 -13.17(12)
O12 V3 O13 V4 -168.86(16)
O9 V3 O13 V4 8.4(3)
O11 V3 O13 V4 92.13(15)
O14 V3 O13 V4 -69.34(15)
F1 V3 O13 V4 11.59(13)
V2 O5 C1 O4 12.8(6)
V2 O5 C1 C2 -166.2(3)
V1 O4 C1 O5 -8.3(5)
V1 O4 C1 C2 170.7(3)
O5 C1 C2 C3 116.6(4)
O4 C1 C2 C3 -62.5(5)
C1 C2 C3 C4 -66.5(5)
C2 C3 C4 C5 70.5(5)
V4 O15 C5 O14 12.0(6)
V4 O15 C5 C4 -165.8(3)
V3 O14 C5 O15 -9.0(5)
V3 O14 C5 C4 168.8(3)
C3 C4 C5 O15 53.5(5)
C3 C4 C5 O14 -124.5(4)
V1 O6 C6 O7 -11.6(7)
V1 O6 C6 C7 168.3(3)
V4 O7 C6 O6 10.4(6)
V4 O7 C6 C7 -169.5(3)
O6 C6 C7 C8 -114.1(5)
O7 C6 C7 C8 65.8(6)
C6 C7 C8 C9 64.5(7)
C7 C8 C9 C10 -67.9(6)
V3 O11 C10 O10 -12.7(6)
V3 O11 C10 C9 166.2(3)
V2 O10 C10 O11 9.6(6)
V2 O10 C10 C9 -169.3(3)
C8 C9 C10 O11 -56.0(5)
C8 C9 C10 O10 123.0(4)
O17 V5 O18 V6 -168.23(17)
O19 V5 O18 V6 12.0(4)
O20 V5 O18 V6 -68.58(16)
O22 V5 O18 V6 93.17(16)
F2 V5 O18 V6 13.29(13)
O32 V8 O19 V5 167.97(17)
O29 V8 O19 V5 -11.6(3)
O23 V8 O19 V5 68.47(16)
O31 V8 O19 V5 -92.75(16)
F2 V8 O19 V5 -12.35(13)
O24 V6 O25 V7 168.17(17)
O18 V6 O25 V7 -9.1(3)
O21 V6 O25 V7 -92.97(16)
O26 V6 O25 V7 68.86(15)
F2 V6 O25 V7 -12.01(13)
O28 V7 O29 V8 -167.68(17)
O25 V7 O29 V8 9.9(3)
O30 V7 O29 V8 -69.03(16)
O27 V7 O29 V8 93.35(16)
F2 V7 O29 V8 12.47(13)
V6 O21 C11 O20 12.6(7)
V6 O21 C11 C12 -166.8(3)
V5 O20 C11 O21 -10.6(7)
V5 O20 C11 C12 168.8(3)
O21 C11 C12 C13 116.9(5)
O20 C11 C12 C13 -62.5(6)
C11 C12 C13 C14 -65.9(6)
C12 C13 C14 C15 67.0(6)
V8 O31 C15 O30 12.4(7)
V8 O31 C15 C14 -167.2(3)
V7 O30 C15 O31 -9.7(6)
V7 O30 C15 C14 170.0(3)
C13 C14 C15 O31 58.5(6)
C13 C14 C15 O30 -121.2(5)
V8 O23 C16 O22 9.5(6)
V8 O23 C16 C17 -170.0(3)
V5 O22 C16 O23 -12.4(6)
V5 O22 C16 C17 167.2(3)
O23 C16 C17 C18 123.7(5)
O22 C16 C17 C18 -55.9(6)
C16 C17 C18 C19 -69.3(6)
C17 C18 C19 C20 66.3(6)
V7 O27 C20 O26 -13.5(6)
V7 O27 C20 C19 165.3(3)
V6 O26 C20 O27 8.9(6)
V6 O26 C20 C19 -170.0(3)
C18 C19 C20 O27 -116.4(5)
C18 C19 C20 O26 62.6(5)
C25 N1 C21 C22 -54.9(5)
C29 N1 C21 C22 -174.5(4)
C33 N1 C21 C22 64.4(5)
N1 C21 C22 C23 171.4(4)
C21 C22 C23 C24 -72.8(7)
C21 N1 C25 C26 -49.3(5)
C29 N1 C25 C26 68.9(5)
C33 N1 C25 C26 -169.6(4)
N1 C25 C26 C27 -178.4(4)
C25 C26 C27 C28 -175.0(4)
C25 N1 C29 C30 175.4(5)
C21 N1 C29 C30 -63.8(6)
C33 N1 C29 C30 56.1(7)
N1 C29 C30 C31 -172.0(6)
C29 C30 C31 C32 -68.7(10)
C25 N1 C33 C34 -57.5(6)
C21 N1 C33 C34 -179.0(5)
C29 N1 C33 C34 62.7(6)
N1 C33 C34 C35 -178.6(5)
C33 C34 C35 C36 81.8(9)
C45 N2 C37 C38 174.2(5)
C49 N2 C37 C38 -62.0(6)
C41 N2 C37 C38 54.4(6)
N2 C37 C38 C39 176.9(5)
C37 C38 C39 C40 171.4(7)
C45 N2 C41 C42 -66.3(6)
C49 N2 C41 C42 170.7(5)
C37 N2 C41 C42 54.3(6)
N2 C41 C42 C43 177.5(5)
C41 C42 C43 C44 -173.8(7)
C49 N2 C45 C46 -51.9(6)
C37 N2 C45 C46 68.6(6)
C41 N2 C45 C46 -171.4(5)
N2 C45 C46 C47 173.6(6)
C45 C46 C47 C48 -168.1(7)
C45 N2 C49 C50 -57.1(5)
C37 N2 C49 C50 -179.2(4)
C41 N2 C49 C50 63.2(5)
N2 C49 C50 C51 179.2(5)
C49 C50 C51 C52 156.9(6)
